data_1517058
loop_
_publ_author_name
'Tiffany M. Smith'
'Diona Symester'
'Kathryn Perrin'
'Jose Vargas'
'Michael Tichenor'
'Charles J. O-Connor'
'Jon Zubieta'

_publ_section_title
;
 Hydrothermal syntheses and structural chemistry of Mn(II), Co(II) and
 Ni(II) coordination polymers with xylyl-diphosphonate ligands
;
_journal_name_full
;
Inorganica Chimica Acta
;
_journal_page_first 46
_journal_page_last 59
_journal_volume 402
_journal_year 2013
_chemical_formula_moiety 'C20 H18 N3 Ni O6 P2, 2(H2 O)'
_chemical_formula_sum 'C20 H22 N3 Ni O8 P2'
_chemical_formula_weight 553.06
_space_group_IT_number 2
_symmetry_cell_setting triclinic
_symmetry_space_group_name_Hall '-P 1'
_symmetry_space_group_name_H-M 'P -1'
_atom_sites_solution_hydrogens geom
_atom_sites_solution_primary direct
_atom_sites_solution_secondary difmap
_cell_angle_alpha 63.681(2)
_cell_angle_beta 66.155(2)
_cell_angle_gamma 72.920(2)
_cell_formula_units_Z 2
_cell_length_a 10.8732(5)
_cell_length_b 11.0085(5)
_cell_length_c 11.2619(5)
_cell_measurement_reflns_used 9993
_cell_measurement_temperature 90(2)
_cell_measurement_theta_max 27.20
_cell_measurement_theta_min 2.36
_cell_volume 1094.32(9)
_computing_cell_refinement 'Bruker SAINT (Bruker, 2011)'
_computing_data_collection 'Bruker APEX2 (Bruker, 2011)'
_computing_data_reduction 'Bruker SAINT (Bruker, 2011)'
_computing_molecular_graphics 'CrystalMaker (Palmer, 2010)'
_computing_publication_material 'Bruker SHELXTL (Bruker, 2011)'
_computing_structure_refinement 'SHELXL-97 (Sheldrick, 2008)'
_computing_structure_solution 'SHELXS-97 (Sheldrick, 2008)'
_diffrn_ambient_temperature 90(2)
_diffrn_measured_fraction_theta_full 0.992
_diffrn_measured_fraction_theta_max 0.992
_diffrn_measurement_device_type 'Bruker APEX-II CCD'
_diffrn_measurement_method '\f and \w scans'
_diffrn_radiation_monochromator graphite
_diffrn_radiation_source 'fine-focus sealed tube'
_diffrn_radiation_type MoK\a
_diffrn_radiation_wavelength 0.71073
_diffrn_reflns_av_R_equivalents 0.0111
_diffrn_reflns_av_sigmaI/netI 0.0128
_diffrn_reflns_limit_h_max 13
_diffrn_reflns_limit_h_min -13
_diffrn_reflns_limit_k_max 13
_diffrn_reflns_limit_k_min -13
_diffrn_reflns_limit_l_max 13
_diffrn_reflns_limit_l_min -13
_diffrn_reflns_number 10819
_diffrn_reflns_theta_full 25.68
_diffrn_reflns_theta_max 25.68
_diffrn_reflns_theta_min 2.07
_exptl_absorpt_coefficient_mu 1.088
_exptl_absorpt_correction_T_max 0.7629
_exptl_absorpt_correction_T_min 0.5911
_exptl_absorpt_correction_type multi-scan
_exptl_absorpt_process_details 'SADABS SHELXL-97 (Sheldrick, 2008)'
_exptl_crystal_colour green
_exptl_crystal_density_diffrn 1.678
_exptl_crystal_density_method 'not measured'
_exptl_crystal_description block
_exptl_crystal_F_000 570
_exptl_crystal_size_max 0.54
_exptl_crystal_size_mid 0.29
_exptl_crystal_size_min 0.26
_refine_diff_density_max 0.511
_refine_diff_density_min -0.456
_refine_diff_density_rms 0.075
_refine_ls_extinction_method none
_refine_ls_goodness_of_fit_ref 0.930
_refine_ls_hydrogen_treatment mixed
_refine_ls_matrix_type full
_refine_ls_number_parameters 321
_refine_ls_number_reflns 4136
_refine_ls_number_restraints 6
_refine_ls_restrained_S_all 0.929
_refine_ls_R_factor_all 0.0309
_refine_ls_R_factor_gt 0.0305
_refine_ls_shift/su_max 0.001
_refine_ls_shift/su_mean 0.000
_refine_ls_structure_factor_coef Fsqd
_refine_ls_weighting_details 'calc w=1/[\s^2^(Fo^2^)+(0.0391P)^2^+4.2383P] where P=(Fo^2^+2Fc^2^)/3'
_refine_ls_weighting_scheme calc
_refine_ls_wR_factor_gt 0.0893
_refine_ls_wR_factor_ref 0.0896
_reflns_number_gt 4062
_reflns_number_total 4136
_reflns_threshold_expression >2sigma(I)
_cod_data_source_file ICA-2013-402-46-59-16.cif
_cod_data_source_block compound_16
_cod_original_sg_symbol_Hall -P1
_cod_original_sg_symbol_H-M P-1
_cod_database_code 1517058

loop_
_symmetry_equiv_pos_as_xyz
'x, y, z'
'-x, -y, -z'

loop_
_atom_site_label
_atom_site_type_symbol
_atom_site_fract_x
_atom_site_fract_y
_atom_site_fract_z
_atom_site_U_iso_or_equiv
_atom_site_adp_type
_atom_site_occupancy
_atom_site_symmetry_multiplicity
_atom_site_calc_flag
_atom_site_refinement_flags
Ni1 Ni 1.06799(3) 1.02776(3) 0.24902(3) 0.00907(10) Uani 1 1 d .
P1 P 1.14439(7) 1.32276(7) -0.00572(7) 0.01145(15) Uani 1 1 d .
P2 P 0.87827(7) 0.84297(6) 0.56585(7) 0.01069(15) Uani 1 1 d .
O1 O 1.17357(18) 1.17070(18) 0.06502(19) 0.0136(4) Uani 1 1 d .
O2 O 1.14951(19) 1.06730(19) 0.35451(19) 0.0153(4) Uani 1 1 d .
O3 O 0.98054(19) 0.87596(19) 0.42320(19) 0.0162(4) Uani 1 1 d .
O4 O 1.00810(19) 1.35571(19) -0.0387(2) 0.0161(4) Uani 1 1 d .
H4' H 0.9760 1.4383 -0.0523 0.019 Uiso 1 1 calc R
O5 O 1.13822(19) 1.40766(18) 0.07381(18) 0.0137(4) Uani 1 1 d .
O6 O 0.9264(2) 0.68895(19) 0.65138(19) 0.0185(4) Uani 1 1 d .
H6' H 0.8964 0.6750 0.7371 0.022 Uiso 1 1 calc R
O90 O 0.4208(2) 0.3833(2) 0.0629(2) 0.0260(5) Uani 1 1 d D
H90A H 0.449(3) 0.311(2) 0.050(4) 0.031 Uiso 1 1 d D
H90B H 0.3404(15) 0.403(3) 0.064(4) 0.031 Uiso 1 1 d D
O91 O 0.4491(3) 0.0979(4) 0.0678(4) 0.0698(12) Uani 1 1 d D
H91A H 0.449(5) 0.079(6) 0.147(3) 0.084 Uiso 1 1 d D
H91B H 0.3680(18) 0.107(6) 0.077(5) 0.084 Uiso 1 1 d D
N1 N 1.2200(2) 0.8685(2) 0.2043(2) 0.0114(4) Uani 1 1 d .
N2 N 1.0098(2) 0.9907(2) 0.1182(2) 0.0107(4) Uani 1 1 d .
N3 N 0.8793(2) 1.1512(2) 0.2556(2) 0.0107(4) Uani 1 1 d .
C1 C 1.2989(3) 0.7909(3) 0.2841(3) 0.0141(5) Uani 1 1 d .
H1 H 1.3211 0.8300 0.3318 0.017 Uiso 1 1 calc R
C2 C 1.3495(3) 0.6559(3) 0.2997(3) 0.0174(5) Uani 1 1 d .
H2 H 1.4064 0.6035 0.3562 0.021 Uiso 1 1 calc R
C3 C 1.3159(3) 0.5982(3) 0.2316(3) 0.0181(6) Uani 1 1 d .
H3 H 1.3470 0.5047 0.2435 0.022 Uiso 1 1 calc R
C4 C 1.2364(3) 0.6783(3) 0.1461(3) 0.0156(5) Uani 1 1 d .
H4 H 1.2128 0.6411 0.0977 0.019 Uiso 1 1 calc R
C5 C 1.1924(3) 0.8141(3) 0.1330(3) 0.0117(5) Uani 1 1 d .
C6 C 1.0987(3) 0.9083(3) 0.0532(3) 0.0108(5) Uani 1 1 d .
C7 C 0.9105(3) 1.0803(3) 0.0722(3) 0.0107(5) Uani 1 1 d .
C8 C 0.8207(3) 1.1523(2) 0.1696(3) 0.0109(5) Uani 1 1 d .
C9 C 0.6865(3) 1.2061(3) 0.1803(3) 0.0139(5) Uani 1 1 d .
H9 H 0.6465 1.2028 0.1210 0.017 Uiso 1 1 calc R
C10 C 0.6112(3) 1.2652(3) 0.2793(3) 0.0146(5) Uani 1 1 d .
H10 H 0.5194 1.3050 0.2870 0.018 Uiso 1 1 calc R
C11 C 0.6713(3) 1.2655(3) 0.3666(3) 0.0144(5) Uani 1 1 d .
H11 H 0.6214 1.3053 0.4350 0.017 Uiso 1 1 calc R
C12 C 0.8055(3) 1.2066(3) 0.3522(3) 0.0127(5) Uani 1 1 d .
H12 H 0.8466 1.2056 0.4129 0.015 Uiso 1 1 calc R
C13 C 0.7157(3) 0.8456(3) 0.5570(3) 0.0160(5) Uani 1 1 d .
H13A H 0.6584 0.7954 0.6522 0.019 Uiso 1 1 calc R
H13B H 0.6715 0.9418 0.5283 0.019 Uiso 1 1 calc R
C14 C 0.7171(3) 0.7853(3) 0.4592(3) 0.0147(5) Uani 1 1 d .
C15 C 0.7956(3) 0.6609(3) 0.4548(3) 0.0188(6) Uani 1 1 d .
H15 H 0.8493 0.6122 0.5151 0.023 Uiso 1 1 calc R
C16 C 0.6407(3) 0.8542(3) 0.3689(3) 0.0165(5) Uani 1 1 d .
H16 H 0.5866 0.9391 0.3701 0.020 Uiso 1 1 calc R
C17 C 0.7966(3) 0.6073(3) 0.3641(3) 0.0183(6) Uani 1 1 d .
H17 H 0.8503 0.5221 0.3634 0.022 Uiso 1 1 calc R
C18 C 0.6415(3) 0.8017(3) 0.2767(3) 0.0163(5) Uani 1 1 d .
H18 H 0.5887 0.8511 0.2156 0.020 Uiso 1 1 calc R
C19 C 0.7195(3) 0.6770(3) 0.2735(3) 0.0144(5) Uani 1 1 d .
C20 C 0.7254(3) 0.6206(3) 0.1714(3) 0.0158(5) Uani 1 1 d .
H20A H 0.6363 0.6478 0.1556 0.019 Uiso 1 1 calc R
H20B H 0.7410 0.5194 0.2133 0.019 Uiso 1 1 calc R

loop_
_atom_site_aniso_label
_atom_site_aniso_U_11
_atom_site_aniso_U_22
_atom_site_aniso_U_33
_atom_site_aniso_U_23
_atom_site_aniso_U_13
_atom_site_aniso_U_12
Ni1 0.00979(17) 0.01021(17) 0.00851(17) -0.00399(12) -0.00351(12) -0.00151(12)
P1 0.0126(3) 0.0117(3) 0.0094(3) -0.0023(2) -0.0040(2) -0.0028(2)
P2 0.0132(3) 0.0111(3) 0.0091(3) -0.0029(2) -0.0044(2) -0.0037(2)
O1 0.0135(9) 0.0120(9) 0.0121(9) -0.0020(7) -0.0044(7) -0.0011(7)
O2 0.0195(9) 0.0159(9) 0.0171(9) -0.0079(8) -0.0106(8) -0.0019(7)
O3 0.0151(9) 0.0166(9) 0.0131(9) -0.0043(8) -0.0006(7) -0.0046(7)
O4 0.0165(9) 0.0121(9) 0.0206(10) -0.0033(8) -0.0103(8) -0.0016(7)
O5 0.0170(9) 0.0128(9) 0.0112(9) -0.0036(7) -0.0064(7) -0.0006(7)
O6 0.0308(11) 0.0138(9) 0.0103(9) -0.0039(7) -0.0079(8) -0.0013(8)
O90 0.0195(10) 0.0355(13) 0.0309(12) -0.0177(10) -0.0095(9) -0.0040(9)
O91 0.0165(13) 0.073(2) 0.062(2) 0.0184(18) -0.0120(13) 0.0027(14)
N1 0.0116(10) 0.0138(10) 0.0090(10) -0.0047(8) -0.0026(8) -0.0021(8)
N2 0.0116(10) 0.0112(10) 0.0108(10) -0.0048(8) -0.0036(8) -0.0023(8)
N3 0.0125(10) 0.0098(10) 0.0092(10) -0.0025(8) -0.0035(8) -0.0022(8)
C1 0.0120(12) 0.0200(13) 0.0126(12) -0.0067(10) -0.0057(10) -0.0019(10)
C2 0.0150(13) 0.0222(14) 0.0142(13) -0.0069(11) -0.0074(10) 0.0026(11)
C3 0.0187(14) 0.0172(13) 0.0163(13) -0.0074(11) -0.0063(11) 0.0033(11)
C4 0.0171(13) 0.0179(13) 0.0148(13) -0.0084(11) -0.0069(10) -0.0002(10)
C5 0.0116(12) 0.0145(12) 0.0096(11) -0.0056(10) -0.0026(9) -0.0021(10)
C6 0.0111(12) 0.0115(12) 0.0114(12) -0.0049(10) -0.0035(9) -0.0032(9)
C7 0.0108(11) 0.0114(12) 0.0113(12) -0.0042(10) -0.0037(9) -0.0033(9)
C8 0.0135(12) 0.0105(12) 0.0083(11) -0.0035(9) -0.0017(9) -0.0037(9)
C9 0.0136(12) 0.0153(12) 0.0138(12) -0.0049(10) -0.0053(10) -0.0031(10)
C10 0.0099(12) 0.0150(12) 0.0149(12) -0.0043(10) -0.0023(10) -0.0005(10)
C11 0.0161(13) 0.0138(12) 0.0128(12) -0.0066(10) -0.0019(10) -0.0026(10)
C12 0.0155(12) 0.0137(12) 0.0105(12) -0.0050(10) -0.0042(10) -0.0034(10)
C13 0.0126(12) 0.0229(14) 0.0170(13) -0.0114(11) -0.0029(10) -0.0051(10)
C14 0.0154(13) 0.0192(13) 0.0135(12) -0.0067(11) -0.0029(10) -0.0090(10)
C15 0.0241(14) 0.0183(14) 0.0178(13) -0.0056(11) -0.0117(11) -0.0029(11)
C16 0.0141(13) 0.0179(13) 0.0179(13) -0.0078(11) -0.0030(10) -0.0037(10)
C17 0.0267(15) 0.0146(13) 0.0161(13) -0.0050(11) -0.0096(11) -0.0034(11)
C18 0.0148(13) 0.0212(14) 0.0128(12) -0.0040(11) -0.0044(10) -0.0059(11)
C19 0.0176(13) 0.0170(13) 0.0089(12) -0.0019(10) -0.0023(10) -0.0103(10)
C20 0.0194(13) 0.0182(13) 0.0121(12) -0.0045(10) -0.0034(10) -0.0096(11)

loop_
_atom_type_symbol
_atom_type_description
_atom_type_scat_dispersion_real
_atom_type_scat_dispersion_imag
_atom_type_scat_source
C C 0.0033 0.0016 'International Tables Vol C Tables 4.2.6.8 and 6.1.1.4'
H H 0.0000 0.0000 'International Tables Vol C Tables 4.2.6.8 and 6.1.1.4'
N N 0.0061 0.0033 'International Tables Vol C Tables 4.2.6.8 and 6.1.1.4'
O O 0.0106 0.0060 'International Tables Vol C Tables 4.2.6.8 and 6.1.1.4'
P P 0.1023 0.0942 'International Tables Vol C Tables 4.2.6.8 and 6.1.1.4'
Ni Ni 0.3393 1.1124 'International Tables Vol C Tables 4.2.6.8 and 6.1.1.4'

loop_
_geom_angle_atom_site_label_1
_geom_angle_atom_site_label_2
_geom_angle_atom_site_label_3
_geom_angle
_geom_angle_site_symmetry_1
_geom_angle_site_symmetry_3
O2 Ni1 O3 90.74(8) . .
O2 Ni1 N2 171.88(8) . .
O3 Ni1 N2 95.30(8) . .
O2 Ni1 O1 89.51(8) . .
O3 Ni1 O1 174.63(7) . .
N2 Ni1 O1 83.96(8) . .
O2 Ni1 N3 107.90(8) . .
O3 Ni1 N3 91.02(8) . .
N2 Ni1 N3 77.47(8) . .
O1 Ni1 N3 94.01(8) . .
O2 Ni1 N1 97.54(8) . .
O3 Ni1 N1 84.60(8) . .
N2 Ni1 N1 77.69(8) . .
O1 Ni1 N1 90.05(8) . .
N3 Ni1 N1 154.24(8) . .
O1 P1 O5 115.69(10) . .
O1 P1 O4 108.08(10) . .
O5 P1 O4 110.56(10) . .
O1 P1 C20 109.47(12) . 2_775
O5 P1 C20 106.27(11) . 2_775
O4 P1 C20 106.37(12) . 2_775
O3 P2 O2 118.99(11) . 2_776
O3 P2 O6 105.27(11) . .
O2 P2 O6 110.80(10) 2_776 .
O3 P2 C13 109.74(12) . .
O2 P2 C13 105.05(12) 2_776 .
O6 P2 C13 106.42(12) . .
P1 O1 Ni1 133.31(11) . .
P2 O2 Ni1 141.02(12) 2_776 .
P2 O3 Ni1 144.82(12) . .
P1 O4 H4' 109.5 . .
P2 O6 H6' 109.5 . .
H90A O90 H90B 105(2) . .
H91A O91 H91B 104(2) . .
C1 N1 C5 118.7(2) . .
C1 N1 Ni1 122.68(17) . .
C5 N1 Ni1 112.81(17) . .
C7 N2 C6 123.5(2) . .
C7 N2 Ni1 116.43(17) . .
C6 N2 Ni1 116.61(17) . .
C12 N3 C8 118.9(2) . .
C12 N3 Ni1 125.17(17) . .
C8 N3 Ni1 114.87(16) . .
N1 C1 C2 122.4(2) . .
N1 C1 H1 118.8 . .
C2 C1 H1 118.8 . .
C1 C2 C3 118.9(2) . .
C1 C2 H2 120.6 . .
C3 C2 H2 120.6 . .
C2 C3 C4 119.4(3) . .
C2 C3 H3 120.3 . .
C4 C3 H3 120.3 . .
C5 C4 C3 118.3(2) . .
C5 C4 H4 120.9 . .
C3 C4 H4 120.9 . .
N1 C5 C4 122.3(2) . .
N1 C5 C6 113.6(2) . .
C4 C5 C6 123.8(2) . .
N2 C6 C7 118.3(2) . 2_775
N2 C6 C5 111.4(2) . .
C7 C6 C5 130.3(2) 2_775 .
N2 C7 C6 118.2(2) . 2_775
N2 C7 C8 112.3(2) . .
C6 C7 C8 129.4(2) 2_775 .
N3 C8 C9 122.0(2) . .
N3 C8 C7 113.8(2) . .
C9 C8 C7 123.9(2) . .
C8 C9 C10 118.8(2) . .
C8 C9 H9 120.6 . .
C10 C9 H9 120.6 . .
C11 C10 C9 119.3(2) . .
C11 C10 H10 120.3 . .
C9 C10 H10 120.3 . .
C10 C11 C12 118.7(2) . .
C10 C11 H11 120.6 . .
C12 C11 H11 120.6 . .
N3 C12 C11 122.2(2) . .
N3 C12 H12 118.9 . .
C11 C12 H12 118.9 . .
C14 C13 P2 116.38(19) . .
C14 C13 H13A 108.2 . .
P2 C13 H13A 108.2 . .
C14 C13 H13B 108.2 . .
P2 C13 H13B 108.2 . .
H13A C13 H13B 107.3 . .
C16 C14 C15 117.9(2) . .
C16 C14 C13 120.4(2) . .
C15 C14 C13 121.7(2) . .
C17 C15 C14 121.1(3) . .
C17 C15 H15 119.5 . .
C14 C15 H15 119.5 . .
C14 C16 C18 121.5(3) . .
C14 C16 H16 119.2 . .
C18 C16 H16 119.2 . .
C15 C17 C19 120.8(3) . .
C15 C17 H17 119.6 . .
C19 C17 H17 119.6 . .
C16 C18 C19 120.3(3) . .
C16 C18 H18 119.9 . .
C19 C18 H18 119.9 . .
C18 C19 C17 118.4(2) . .
C18 C19 C20 121.1(2) . .
C17 C19 C20 120.4(2) . .
C19 C20 P1 113.83(18) . 2_775
C19 C20 H20A 108.8 . .
P1 C20 H20A 108.8 2_775 .
C19 C20 H20B 108.8 . .
P1 C20 H20B 108.8 2_775 .
H20A C20 H20B 107.7 . .

loop_
_geom_bond_atom_site_label_1
_geom_bond_atom_site_label_2
_geom_bond_distance
_geom_bond_site_symmetry_2
Ni1 O2 1.9807(18) .
Ni1 O3 2.0157(19) .
Ni1 N2 2.044(2) .
Ni1 O1 2.0819(18) .
Ni1 N3 2.096(2) .
Ni1 N1 2.113(2) .
P1 O1 1.4991(19) .
P1 O5 1.5288(19) .
P1 O4 1.5737(19) .
P1 C20 1.796(3) 2_775
P2 O3 1.4917(19) .
P2 O2 1.5042(19) 2_776
P2 O6 1.5858(19) .
P2 C13 1.802(3) .
O2 P2 1.5042(19) 2_776
O4 H4' 0.8400 .
O6 H6' 0.8400 .
O90 H90A 0.822(10) .
O90 H90B 0.833(10) .
O91 H91A 0.821(10) .
O91 H91B 0.828(10) .
N1 C1 1.337(3) .
N1 C5 1.349(3) .
N2 C7 1.334(3) .
N2 C6 1.339(3) .
N3 C12 1.339(3) .
N3 C8 1.352(3) .
C1 C2 1.381(4) .
C1 H1 0.9500 .
C2 C3 1.385(4) .
C2 H2 0.9500 .
C3 C4 1.387(4) .
C3 H3 0.9500 .
C4 C5 1.389(4) .
C4 H4 0.9500 .
C5 C6 1.488(3) .
C6 C7 1.404(3) 2_775
C7 C6 1.404(3) 2_775
C7 C8 1.496(3) .
C8 C9 1.381(4) .
C9 C10 1.389(4) .
C9 H9 0.9500 .
C10 C11 1.385(4) .
C10 H10 0.9500 .
C11 C12 1.387(4) .
C11 H11 0.9500 .
C12 H12 0.9500 .
C13 C14 1.511(3) .
C13 H13A 0.9900 .
C13 H13B 0.9900 .
C14 C16 1.389(4) .
C14 C15 1.395(4) .
C15 C17 1.384(4) .
C15 H15 0.9500 .
C16 C18 1.390(4) .
C16 H16 0.9500 .
C17 C19 1.397(4) .
C17 H17 0.9500 .
C18 C19 1.393(4) .
C18 H18 0.9500 .
C19 C20 1.504(4) .
C20 P1 1.796(3) 2_775
C20 H20A 0.9900 .
C20 H20B 0.9900 .

loop_
_geom_torsion_atom_site_label_1
_geom_torsion_atom_site_label_2
_geom_torsion_atom_site_label_3
_geom_torsion_atom_site_label_4
_geom_torsion
_geom_torsion_site_symmetry_1
_geom_torsion_site_symmetry_4
O5 P1 O1 Ni1 64.87(18) . .
O4 P1 O1 Ni1 -59.69(17) . .
C20 P1 O1 Ni1 -175.15(14) 2_775 .
O2 Ni1 O1 P1 -85.51(16) . .
O3 Ni1 O1 P1 -178.3(7) . .
N2 Ni1 O1 P1 99.33(16) . .
N3 Ni1 O1 P1 22.40(16) . .
N1 Ni1 O1 P1 176.94(16) . .
O3 Ni1 O2 P2 -92.73(19) . 2_776
N2 Ni1 O2 P2 129.1(5) . 2_776
O1 Ni1 O2 P2 92.63(19) . 2_776
N3 Ni1 O2 P2 -1.4(2) . 2_776
N1 Ni1 O2 P2 -177.38(19) . 2_776
O2 P2 O3 Ni1 -30.1(3) 2_776 .
O6 P2 O3 Ni1 -155.0(2) . .
C13 P2 O3 Ni1 90.9(2) . .
O2 Ni1 O3 P2 65.0(2) . .
N2 Ni1 O3 P2 -120.4(2) . .
O1 Ni1 O3 P2 157.7(7) . .
N3 Ni1 O3 P2 -42.9(2) . .
N1 Ni1 O3 P2 162.5(2) . .
O2 Ni1 N1 C1 25.8(2) . .
O3 Ni1 N1 C1 -64.3(2) . .
N2 Ni1 N1 C1 -160.9(2) . .
O1 Ni1 N1 C1 115.3(2) . .
N3 Ni1 N1 C1 -145.4(2) . .
O2 Ni1 N1 C5 178.41(17) . .
O3 Ni1 N1 C5 88.38(17) . .
N2 Ni1 N1 C5 -8.27(17) . .
O1 Ni1 N1 C5 -92.07(17) . .
N3 Ni1 N1 C5 7.3(3) . .
O2 Ni1 N2 C7 -115.4(6) . .
O3 Ni1 N2 C7 106.66(18) . .
O1 Ni1 N2 C7 -78.69(18) . .
N3 Ni1 N2 C7 16.79(18) . .
N1 Ni1 N2 C7 -170.07(19) . .
O2 Ni1 N2 C6 44.4(7) . .
O3 Ni1 N2 C6 -93.52(18) . .
O1 Ni1 N2 C6 81.14(18) . .
N3 Ni1 N2 C6 176.62(19) . .
N1 Ni1 N2 C6 -10.24(18) . .
O2 Ni1 N3 C12 -22.3(2) . .
O3 Ni1 N3 C12 68.8(2) . .
N2 Ni1 N3 C12 164.0(2) . .
O1 Ni1 N3 C12 -113.1(2) . .
N1 Ni1 N3 C12 148.4(2) . .
O2 Ni1 N3 C8 169.83(16) . .
O3 Ni1 N3 C8 -99.06(18) . .
N2 Ni1 N3 C8 -3.85(17) . .
O1 Ni1 N3 C8 79.05(18) . .
N1 Ni1 N3 C8 -19.4(3) . .
C5 N1 C1 C2 -2.2(4) . .
Ni1 N1 C1 C2 148.9(2) . .
N1 C1 C2 C3 -0.8(4) . .
C1 C2 C3 C4 2.2(4) . .
C2 C3 C4 C5 -0.6(4) . .
C1 N1 C5 C4 3.9(4) . .
Ni1 N1 C5 C4 -149.9(2) . .
C1 N1 C5 C6 177.4(2) . .
Ni1 N1 C5 C6 23.6(3) . .
C3 C4 C5 N1 -2.5(4) . .
C3 C4 C5 C6 -175.4(2) . .
C7 N2 C6 C7 2.0(4) . 2_775
Ni1 N2 C6 C7 -156.25(18) . 2_775
C7 N2 C6 C5 -176.7(2) . .
Ni1 N2 C6 C5 25.1(3) . .
N1 C5 C6 N2 -32.1(3) . .
C4 C5 C6 N2 141.3(3) . .
N1 C5 C6 C7 149.4(3) . 2_775
C4 C5 C6 C7 -37.2(4) . 2_775
C6 N2 C7 C6 -2.0(4) . 2_775
Ni1 N2 C7 C6 156.28(18) . 2_775
C6 N2 C7 C8 176.2(2) . .
Ni1 N2 C7 C8 -25.5(3) . .
C12 N3 C8 C9 -1.4(4) . .
Ni1 N3 C8 C9 167.29(19) . .
C12 N3 C8 C7 -176.6(2) . .
Ni1 N3 C8 C7 -7.9(3) . .
N2 C7 C8 N3 21.6(3) . .
C6 C7 C8 N3 -160.5(2) 2_775 .
N2 C7 C8 C9 -153.5(2) . .
C6 C7 C8 C9 24.4(4) 2_775 .
N3 C8 C9 C10 2.3(4) . .
C7 C8 C9 C10 177.0(2) . .
C8 C9 C10 C11 -1.6(4) . .
C9 C10 C11 C12 0.1(4) . .
C8 N3 C12 C11 -0.2(4) . .
Ni1 N3 C12 C11 -167.65(19) . .
C10 C11 C12 N3 0.9(4) . .
O3 P2 C13 C14 39.8(2) . .
O2 P2 C13 C14 168.9(2) 2_776 .
O6 P2 C13 C14 -73.6(2) . .
P2 C13 C14 C16 -134.0(2) . .
P2 C13 C14 C15 45.1(3) . .
C16 C14 C15 C17 -0.5(4) . .
C13 C14 C15 C17 -179.6(3) . .
C15 C14 C16 C18 0.1(4) . .
C13 C14 C16 C18 179.2(2) . .
C14 C15 C17 C19 0.5(4) . .
C14 C16 C18 C19 0.3(4) . .
C16 C18 C19 C17 -0.4(4) . .
C16 C18 C19 C20 -178.0(2) . .
C15 C17 C19 C18 0.0(4) . .
C15 C17 C19 C20 177.6(3) . .
C18 C19 C20 P1 88.2(3) . 2_775
C17 C19 C20 P1 -89.4(3) . 2_775
